data_7000262
loop_
_publ_author_name
'Hitchcock, Peter B.'
'Lappert, Michael F.'
'Protchenko, Andrey V.'
'Uiterweerd, Patrick G. H.'

_publ_section_title
;
 Synthesis and structures of halides and pseudohalides of
 bis[2,6-bis(dimethylamino)phenyl]tin(IV)
;
_journal_coden_ASTM DTARAF
_journal_issue 2
_journal_name_full 'Dalton Transactions'
_journal_page_first 353
_journal_page_last 361
_journal_paper_doi 10.1039/b813353k
_journal_year 2009
_chemical_compound_source 'synthesis as described'
_chemical_formula_moiety 'C20 H30 I2 N4 Sn'
_chemical_formula_sum 'C20 H30 I2 N4 Sn'
_chemical_formula_weight 698.97
_space_group_IT_number 14
_symmetry_cell_setting monoclinic
_symmetry_Int_Tables_number 14
_symmetry_space_group_name_Hall '-P 2ybc'
_symmetry_space_group_name_H-M 'P 1 21/c 1'
_atom_sites_solution_hydrogens geom
_atom_sites_solution_primary direct
_atom_sites_solution_secondary difmap
_audit_conform_dict_location ftp://ftp.iucr.org/cifdics/cif_core_2.1beta5.dic
_audit_conform_dict_name cif_core.dic
_audit_conform_dict_version 2.1beta5
_audit_creation_date 1999-10-19T09:59:22-00:00
_audit_creation_method 'WinGX routine CIF_UPDATE'
_cell_angle_alpha 90
_cell_angle_beta 90.824(1)
_cell_angle_gamma 90
_cell_formula_units_Z 8
_cell_length_a 16.4333(2)
_cell_length_b 15.0037(2)
_cell_length_c 20.1333(3)
_cell_measurement_reflns_used 28119
_cell_measurement_temperature 173(2)
_cell_measurement_theta_max 30.034
_cell_measurement_theta_min 4.246
_cell_measurement_wavelength 0.71073
_cell_volume 4963.56(12)
_computing_cell_refinement 'HKL Scalepack (Otwinowski & Minor 1997)'
_computing_data_reduction 'HKL Denzo and Scalepack (Otwinowski & Minor 1997)'
_computing_molecular_graphics 'Ortep-3 for Windows (Farrugia, 1997)'
_computing_publication_material 'WinGX publication routines (Farrugia, 1999)'
_computing_structure_refinement 'SHELXL-97 (Sheldrick, 1997)'
_computing_structure_solution 'SHELXS-97 (Sheldrick, 1997)'
_diffrn_ambient_temperature 173(2)
_diffrn_measured_fraction_theta_full 0.983
_diffrn_measured_fraction_theta_max 0.983
_diffrn_measurement_device KappaCCD
_diffrn_measurement_method CCD
_diffrn_radiation_monochromator graphite
_diffrn_radiation_probe x-ray
_diffrn_radiation_type MoK\a
_diffrn_radiation_wavelength 0.71073
_diffrn_reflns_av_R_equivalents 0.045
_diffrn_reflns_av_sigmaI/netI 0.0352
_diffrn_reflns_limit_h_max 22
_diffrn_reflns_limit_h_min -23
_diffrn_reflns_limit_k_max 16
_diffrn_reflns_limit_k_min -20
_diffrn_reflns_limit_l_max 28
_diffrn_reflns_limit_l_min -28
_diffrn_reflns_number 44805
_diffrn_reflns_theta_full 30.04
_diffrn_reflns_theta_max 30.04
_diffrn_reflns_theta_min 4.25
_exptl_absorpt_coefficient_mu 3.529
_exptl_absorpt_correction_T_max 0.4234
_exptl_absorpt_correction_T_min 0.3635
_exptl_absorpt_correction_type multi-scan
_exptl_absorpt_process_details
;
[c.f. r.h. blessing, acta cryst. (1995), a51, 33-38]
;
_exptl_crystal_colour colourless
_exptl_crystal_density_diffrn 1.871
_exptl_crystal_density_method 'not measured'
_exptl_crystal_description prism
_exptl_crystal_F_000 2672
_exptl_crystal_size_max 0.3
_exptl_crystal_size_mid 0.3
_exptl_crystal_size_min 0.2
_refine_diff_density_max 1.939
_refine_diff_density_min -1.615
_refine_diff_density_rms 0.1
_refine_ls_extinction_coef 0.00049(4)
_refine_ls_extinction_expression Fc^*^=kFc[1+0.001xFc^2^\l^3^/sin(2\q)]^-1/4^
_refine_ls_extinction_method SHELXL
_refine_ls_goodness_of_fit_ref 1.027
_refine_ls_hydrogen_treatment constr
_refine_ls_matrix_type full
_refine_ls_number_parameters 488
_refine_ls_number_reflns 14287
_refine_ls_number_restraints 0
_refine_ls_restrained_S_all 1.027
_refine_ls_R_factor_all 0.039
_refine_ls_R_factor_gt 0.0299
_refine_ls_shift/su_max 0.002
_refine_ls_shift/su_mean 0
_refine_ls_structure_factor_coef Fsqd
_refine_ls_weighting_details 'calc w=1/[\s^2^(Fo^2^)+(0.0120P)^2^+9.5660P] where P=(Fo^2^+2Fc^2^)/3'
_refine_ls_weighting_scheme calc
_refine_ls_wR_factor_gt 0.0624
_refine_ls_wR_factor_ref 0.0664
_reflns_number_gt 12199
_reflns_number_total 14287
_reflns_threshold_expression >2sigma(I)
_cod_data_source_file B813353K.txt
_cod_data_source_block (6)-oct1899
_cod_original_sg_symbol_H-M P2(1)/c
_cod_database_code 7000262

loop_
_symmetry_equiv_pos_as_xyz
'x, y, z'
'-x, y+1/2, -z+1/2'
'-x, -y, -z'
'x, -y-1/2, z-1/2'

loop_
_atom_site_label
_atom_site_type_symbol
_atom_site_fract_x
_atom_site_fract_y
_atom_site_fract_z
_atom_site_U_iso_or_equiv
_atom_site_adp_type
_atom_site_occupancy
_atom_site_symmetry_multiplicity
_atom_site_calc_flag
_atom_site_refinement_flags
_atom_site_disorder_assembly
_atom_site_disorder_group
Sn Sn 0.316188(11) 0.175446(12) 0.240555(9) 0.02192(5) Uani 1 1 d . . .
I1 I 0.348032(13) 0.103868(15) 0.116114(10) 0.03819(6) Uani 1 1 d . . .
I2 I 0.305596(15) 0.010685(14) 0.297245(12) 0.04259(6) Uani 1 1 d . . .
N1 N 0.30802(15) 0.34090(17) 0.17479(12) 0.0299(5) Uani 1 1 d . . .
N2 N 0.11210(16) 0.15009(19) 0.28179(13) 0.0352(6) Uani 1 1 d . . .
N3 N 0.29943(14) 0.24684(16) 0.36703(11) 0.0266(5) Uani 1 1 d . . .
N4 N 0.52255(15) 0.22964(17) 0.21507(13) 0.0311(5) Uani 1 1 d . . .
C1 C 0.20673(16) 0.24959(19) 0.22632(13) 0.0245(5) Uani 1 1 d . . .
C2 C 0.22569(17) 0.33175(19) 0.19826(14) 0.0271(5) Uani 1 1 d . . .
C3 C 0.1682(2) 0.3999(2) 0.19536(16) 0.0377(7) Uani 1 1 d . . .
H3 H 0.181 0.4558 0.1761 0.045 Uiso 1 1 calc R . .
C4 C 0.0926(2) 0.3845(3) 0.22089(19) 0.0459(8) Uani 1 1 d . . .
H4 H 0.0533 0.4309 0.2198 0.055 Uiso 1 1 calc R . .
C5 C 0.0719(2) 0.3027(3) 0.24842(17) 0.0411(8) Uani 1 1 d . . .
H5 H 0.0187 0.2938 0.2651 0.049 Uiso 1 1 calc R . .
C6 C 0.12868(17) 0.2336(2) 0.25172(14) 0.0303(6) Uani 1 1 d . . .
C7 C 0.3104(2) 0.3414(3) 0.10155(16) 0.0452(8) Uani 1 1 d . . .
H7A H 0.3669 0.3476 0.0872 0.068 Uiso 1 1 calc R . .
H7B H 0.2782 0.3915 0.0844 0.068 Uiso 1 1 calc R . .
H7C H 0.2878 0.2854 0.0843 0.068 Uiso 1 1 calc R . .
C8 C 0.3502(2) 0.4194(2) 0.20160(19) 0.0436(8) Uani 1 1 d . . .
H8A H 0.4054 0.422 0.184 0.065 Uiso 1 1 calc R . .
H8B H 0.3529 0.4155 0.2502 0.065 Uiso 1 1 calc R . .
H8C H 0.3204 0.4734 0.1885 0.065 Uiso 1 1 calc R . .
C9 C 0.0446(3) 0.1481(3) 0.3280(2) 0.0591(11) Uani 1 1 d . . .
H9A H 0.0384 0.0877 0.3457 0.089 Uiso 1 1 calc R . .
H9B H -0.0057 0.1658 0.3048 0.089 Uiso 1 1 calc R . .
H9C H 0.0556 0.1896 0.3647 0.089 Uiso 1 1 calc R . .
C10 C 0.1049(2) 0.0764(2) 0.23439(19) 0.0463(8) Uani 1 1 d . . .
H10A H 0.0935 0.021 0.2584 0.07 Uiso 1 1 calc R . .
H10B H 0.156 0.0701 0.2103 0.07 Uiso 1 1 calc R . .
H10C H 0.0605 0.0887 0.2028 0.07 Uiso 1 1 calc R . .
C11 C 0.41105(16) 0.24517(17) 0.29177(13) 0.0224(5) Uani 1 1 d . . .
C12 C 0.37715(16) 0.28348(18) 0.34806(13) 0.0247(5) Uani 1 1 d . . .
C13 C 0.41575(19) 0.3536(2) 0.38131(15) 0.0323(6) Uani 1 1 d . . .
H13 H 0.3929 0.3789 0.4201 0.039 Uiso 1 1 calc R . .
C14 C 0.4881(2) 0.3855(2) 0.35645(16) 0.0346(7) Uani 1 1 d . . .
H14 H 0.5135 0.4354 0.377 0.042 Uiso 1 1 calc R . .
C15 C 0.52435(18) 0.3458(2) 0.30191(15) 0.0317(6) Uani 1 1 d . . .
H15 H 0.5746 0.3683 0.2863 0.038 Uiso 1 1 calc R . .
C16 C 0.48780(16) 0.27322(19) 0.26985(14) 0.0265(5) Uani 1 1 d . . .
C17 C 0.23786(19) 0.3144(2) 0.38169(17) 0.0389(7) Uani 1 1 d . . .
H17A H 0.187 0.285 0.394 0.058 Uiso 1 1 calc R . .
H17B H 0.2283 0.3515 0.3423 0.058 Uiso 1 1 calc R . .
H17C H 0.2571 0.3518 0.4186 0.058 Uiso 1 1 calc R . .
C18 C 0.3089(2) 0.1857(2) 0.42388(16) 0.0403(8) Uani 1 1 d . . .
H18A H 0.2555 0.1618 0.4358 0.06 Uiso 1 1 calc R . .
H18B H 0.3323 0.2181 0.4619 0.06 Uiso 1 1 calc R . .
H18C H 0.3451 0.1366 0.4118 0.06 Uiso 1 1 calc R . .
C19 C 0.5918(2) 0.2742(3) 0.18478(18) 0.0479(9) Uani 1 1 d . . .
H19A H 0.6113 0.2383 0.1476 0.072 Uiso 1 1 calc R . .
H19B H 0.6356 0.281 0.2179 0.072 Uiso 1 1 calc R . .
H19C H 0.575 0.333 0.1686 0.072 Uiso 1 1 calc R . .
C20 C 0.5377(2) 0.1348(2) 0.22404(18) 0.0404(7) Uani 1 1 d . . .
H20A H 0.5618 0.1104 0.1837 0.061 Uiso 1 1 calc R . .
H20B H 0.4863 0.1042 0.2327 0.061 Uiso 1 1 calc R . .
H20C H 0.5752 0.126 0.2617 0.061 Uiso 1 1 calc R . .
Sn1B Sn 0.177787(11) -0.206246(12) 0.481418(9) 0.02251(5) Uani 1 1 d . . .
I1B I 0.130873(15) -0.170546(17) 0.352629(11) 0.04461(6) Uani 1 1 d . . .
I2B I 0.161459(15) -0.032390(14) 0.521066(14) 0.04643(7) Uani 1 1 d . . .
N1B N 0.20982(18) -0.37443(18) 0.43012(16) 0.0420(7) Uani 1 1 d . . .
N2B N 0.37877(16) -0.14049(19) 0.52261(13) 0.0356(6) Uani 1 1 d . . .
N3B N 0.20674(15) -0.25750(19) 0.61252(12) 0.0330(5) Uani 1 1 d . . .
N4B N -0.02566(15) -0.28168(17) 0.46433(13) 0.0301(5) Uani 1 1 d . . .
C1B C 0.29796(17) -0.26074(19) 0.47462(13) 0.0259(5) Uani 1 1 d . . .
C2B C 0.29076(19) -0.3475(2) 0.45134(16) 0.0336(6) Uani 1 1 d . . .
C3B C 0.3575(2) -0.4049(2) 0.4513(2) 0.0493(10) Uani 1 1 d . . .
H3B H 0.3523 -0.4643 0.4355 0.059 Uiso 1 1 calc R . .
C4B C 0.4311(2) -0.3732(3) 0.4748(2) 0.0522(10) Uani 1 1 d . . .
H4B H 0.4771 -0.4116 0.4756 0.063 Uiso 1 1 calc R . .
C5B C 0.4394(2) -0.2867(3) 0.49728(19) 0.0439(8) Uani 1 1 d . . .
H5B H 0.4911 -0.2664 0.5124 0.053 Uiso 1 1 calc R . .
C6B C 0.37311(18) -0.2286(2) 0.49817(14) 0.0312(6) Uani 1 1 d . . .
C7B C 0.2068(3) -0.3961(3) 0.3589(2) 0.0695(13) Uani 1 1 d . . .
H7B1 H 0.1514 -0.414 0.3462 0.104 Uiso 1 1 calc R . .
H7B2 H 0.2445 -0.4451 0.3499 0.104 Uiso 1 1 calc R . .
H7B3 H 0.2226 -0.3436 0.3331 0.104 Uiso 1 1 calc R . .
C8B C 0.1779(3) -0.4492(2) 0.4696(3) 0.0620(13) Uani 1 1 d . . .
H8B1 H 0.1232 -0.4647 0.4534 0.093 Uiso 1 1 calc R . .
H8B2 H 0.1755 -0.4316 0.5164 0.093 Uiso 1 1 calc R . .
H8B3 H 0.2139 -0.5009 0.4652 0.093 Uiso 1 1 calc R . .
C9B C 0.4474(3) -0.1219(3) 0.5674(2) 0.0626(12) Uani 1 1 d . . .
H9B1 H 0.4455 -0.0594 0.5814 0.094 Uiso 1 1 calc R . .
H9B2 H 0.4985 -0.1333 0.5444 0.094 Uiso 1 1 calc R . .
H9B3 H 0.4441 -0.1606 0.6065 0.094 Uiso 1 1 calc R . .
C10B C 0.3733(2) -0.0729(2) 0.47094(18) 0.0433(8) Uani 1 1 d . . .
H10D H 0.3776 -0.0136 0.4911 0.065 Uiso 1 1 calc R . .
H10E H 0.321 -0.0783 0.4473 0.065 Uiso 1 1 calc R . .
H10F H 0.4177 -0.0812 0.4396 0.065 Uiso 1 1 calc R . .
C11B C 0.09146(16) -0.27660(18) 0.53980(13) 0.0239(5) Uani 1 1 d . . .
C12B C 0.12982(17) -0.3017(2) 0.59833(14) 0.0282(6) Uani 1 1 d . . .
C13B C 0.0969(2) -0.3670(2) 0.63961(16) 0.0378(7) Uani 1 1 d . . .
H13B H 0.1238 -0.3845 0.6796 0.045 Uiso 1 1 calc R . .
C14B C 0.0235(2) -0.4055(2) 0.62006(17) 0.0389(7) Uani 1 1 d . . .
H14B H 0.001 -0.4517 0.6463 0.047 Uiso 1 1 calc R . .
C15B C -0.01758(19) -0.3779(2) 0.56311(16) 0.0332(6) Uani 1 1 d . . .
H15B H -0.0684 -0.4045 0.5517 0.04 Uiso 1 1 calc R . .
C16B C 0.01445(17) -0.31170(18) 0.52212(14) 0.0254(5) Uani 1 1 d . . .
C17B C 0.2730(2) -0.3187(3) 0.6314(2) 0.0539(10) Uani 1 1 d . . .
H17D H 0.3229 -0.2845 0.6401 0.081 Uiso 1 1 calc R . .
H17E H 0.2823 -0.3609 0.5951 0.081 Uiso 1 1 calc R . .
H17F H 0.2581 -0.3515 0.6715 0.081 Uiso 1 1 calc R . .
C18B C 0.1979(2) -0.1883(3) 0.66352(17) 0.0472(9) Uani 1 1 d . . .
H18D H 0.2507 -0.1597 0.6719 0.071 Uiso 1 1 calc R . .
H18E H 0.1785 -0.2154 0.7047 0.071 Uiso 1 1 calc R . .
H18F H 0.1586 -0.1435 0.648 0.071 Uiso 1 1 calc R . .
C19B C -0.0942(2) -0.3356(3) 0.43998(19) 0.0473(9) Uani 1 1 d . . .
H19D H -0.1172 -0.3084 0.3996 0.071 Uiso 1 1 calc R . .
H19E H -0.136 -0.3385 0.4741 0.071 Uiso 1 1 calc R . .
H19F H -0.0751 -0.3959 0.4299 0.071 Uiso 1 1 calc R . .
C20B C -0.0478(2) -0.1873(2) 0.46441(18) 0.0388(7) Uani 1 1 d . . .
H20D H -0.0754 -0.1723 0.4224 0.058 Uiso 1 1 calc R . .
H20E H 0.0014 -0.1509 0.4695 0.058 Uiso 1 1 calc R . .
H20F H -0.0845 -0.1753 0.5014 0.058 Uiso 1 1 calc R . .

loop_
_atom_site_aniso_label
_atom_site_aniso_U_11
_atom_site_aniso_U_22
_atom_site_aniso_U_33
_atom_site_aniso_U_23
_atom_site_aniso_U_13
_atom_site_aniso_U_12
Sn 0.02076(8) 0.01981(9) 0.02519(9) 0.00005(7) 0.00027(6) 0.00115(6)
I1 0.04083(11) 0.04355(12) 0.03026(10) -0.00919(8) 0.00336(8) 0.00500(9)
I2 0.05878(14) 0.02247(10) 0.04675(12) 0.00885(8) 0.00853(10) 0.00289(9)
N1 0.0321(12) 0.0292(13) 0.0285(12) 0.0096(10) -0.0006(10) 0.0008(10)
N2 0.0292(12) 0.0417(15) 0.0349(13) -0.0047(11) 0.0061(10) -0.0091(11)
N3 0.0249(11) 0.0306(12) 0.0243(11) -0.0008(9) 0.0039(9) 0.0029(9)
N4 0.0273(12) 0.0354(14) 0.0307(12) 0.0006(10) 0.0054(10) -0.0037(10)
C1 0.0241(12) 0.0273(13) 0.0222(12) -0.0021(10) -0.0028(10) 0.0048(10)
C2 0.0284(13) 0.0284(14) 0.0243(12) 0.0023(11) -0.0037(10) 0.0047(11)
C3 0.0451(18) 0.0327(16) 0.0352(16) 0.0045(13) -0.0041(14) 0.0144(14)
C4 0.0410(18) 0.044(2) 0.052(2) -0.0022(17) -0.0047(16) 0.0213(15)
C5 0.0259(14) 0.057(2) 0.0404(17) -0.0067(16) -0.0003(13) 0.0095(14)
C6 0.0238(13) 0.0400(17) 0.0270(13) -0.0080(12) -0.0031(11) 0.0011(11)
C7 0.053(2) 0.053(2) 0.0302(15) 0.0153(15) 0.0051(15) 0.0091(17)
C8 0.0458(19) 0.0298(17) 0.055(2) 0.0143(15) -0.0075(16) -0.0060(14)
C9 0.052(2) 0.065(3) 0.060(2) -0.005(2) 0.026(2) -0.014(2)
C10 0.0444(19) 0.044(2) 0.051(2) -0.0105(16) 0.0035(16) -0.0137(16)
C11 0.0245(12) 0.0189(12) 0.0236(11) 0.0038(10) -0.0021(10) 0.0008(9)
C12 0.0240(12) 0.0254(13) 0.0247(12) 0.0038(10) -0.0015(10) 0.0018(10)
C13 0.0380(16) 0.0303(15) 0.0287(14) -0.0057(12) -0.0016(12) 0.0019(12)
C14 0.0402(16) 0.0296(15) 0.0338(15) -0.0026(12) -0.0063(13) -0.0075(13)
C15 0.0280(14) 0.0329(16) 0.0340(15) 0.0048(12) -0.0048(12) -0.0070(12)
C16 0.0235(12) 0.0298(14) 0.0260(12) 0.0048(11) -0.0010(10) -0.0002(10)
C17 0.0318(15) 0.0448(19) 0.0403(17) -0.0113(14) 0.0059(13) 0.0072(13)
C18 0.0451(18) 0.049(2) 0.0273(14) 0.0112(14) 0.0027(13) -0.0053(15)
C19 0.0406(18) 0.062(2) 0.0414(18) -0.0085(17) 0.0159(15) -0.0181(17)
C20 0.0324(16) 0.0423(19) 0.0468(18) -0.0040(15) 0.0061(14) 0.0077(14)
Sn1B 0.02353(9) 0.01894(9) 0.02511(9) 0.00034(7) 0.00179(7) -0.00209(6)
I1B 0.04716(13) 0.05841(15) 0.02811(10) 0.01173(9) -0.00473(9) -0.01393(11)
I2B 0.05070(13) 0.02258(10) 0.06583(16) -0.01266(10) -0.00505(11) 0.00070(9)
N1B 0.0438(16) 0.0283(14) 0.0544(17) -0.0143(13) 0.0126(13) -0.0081(12)
N2B 0.0334(13) 0.0381(15) 0.0352(13) 0.0042(11) -0.0049(11) -0.0065(11)
N3B 0.0227(11) 0.0470(16) 0.0291(12) 0.0053(11) -0.0032(10) -0.0002(10)
N4B 0.0276(12) 0.0315(13) 0.0313(12) -0.0006(10) -0.0033(10) -0.0048(10)
C1B 0.0266(13) 0.0272(14) 0.0242(12) 0.0032(10) 0.0073(10) 0.0012(10)
C2B 0.0373(16) 0.0281(15) 0.0357(15) 0.0010(12) 0.0122(13) 0.0018(12)
C3B 0.060(2) 0.0307(17) 0.058(2) 0.0056(16) 0.0254(19) 0.0159(16)
C4B 0.0400(19) 0.057(2) 0.060(2) 0.0164(19) 0.0146(17) 0.0223(17)
C5B 0.0293(15) 0.053(2) 0.0493(19) 0.0183(17) 0.0041(14) 0.0066(14)
C6B 0.0278(14) 0.0386(17) 0.0274(13) 0.0094(12) 0.0044(11) 0.0013(12)
C7B 0.071(3) 0.070(3) 0.067(3) -0.040(2) 0.004(2) -0.009(2)
C8B 0.063(2) 0.0220(17) 0.102(4) -0.0106(19) 0.039(2) -0.0108(16)
C9B 0.049(2) 0.075(3) 0.063(3) 0.006(2) -0.026(2) -0.014(2)
C10B 0.0474(19) 0.0372(18) 0.0453(19) 0.0090(15) -0.0025(16) -0.0099(15)
C11B 0.0269(13) 0.0207(12) 0.0244(12) 0.0017(10) 0.0040(10) -0.0008(10)
C12B 0.0277(13) 0.0298(14) 0.0272(13) 0.0038(11) 0.0047(11) 0.0032(11)
C13B 0.0410(17) 0.0390(18) 0.0334(15) 0.0121(13) 0.0035(13) 0.0031(14)
C14B 0.0455(18) 0.0303(16) 0.0413(17) 0.0118(13) 0.0090(14) -0.0033(13)
C15B 0.0338(15) 0.0257(14) 0.0403(16) -0.0010(12) 0.0062(13) -0.0066(12)
C16B 0.0258(13) 0.0229(13) 0.0277(13) -0.0027(10) 0.0028(10) 0.0005(10)
C17B 0.0314(17) 0.078(3) 0.052(2) 0.029(2) -0.0028(16) 0.0095(17)
C18B 0.0443(19) 0.066(2) 0.0309(16) -0.0103(16) -0.0008(14) -0.0127(17)
C19B 0.0428(19) 0.054(2) 0.0444(19) -0.0053(17) -0.0107(16) -0.0128(16)
C20B 0.0345(16) 0.0365(17) 0.0451(18) 0.0069(14) -0.0041(14) 0.0035(13)

loop_
_atom_type_symbol
_atom_type_description
_atom_type_scat_dispersion_real
_atom_type_scat_dispersion_imag
_atom_type_scat_source
C C 0.0033 0.0016 'International Tables Vol C Tables 4.2.6.8 and 6.1.1.4'
H H 0 0 'International Tables Vol C Tables 4.2.6.8 and 6.1.1.4'
I I -0.4742 1.8119 'International Tables Vol C Tables 4.2.6.8 and 6.1.1.4'
N N 0.0061 0.0033 'International Tables Vol C Tables 4.2.6.8 and 6.1.1.4'
Sn Sn -0.6537 1.4246 'International Tables Vol C Tables 4.2.6.8 and 6.1.1.4'

loop_
_geom_angle_atom_site_label_1
_geom_angle_atom_site_label_2
_geom_angle_atom_site_label_3
_geom_angle
_geom_angle_site_symmetry_1
_geom_angle_site_symmetry_3
_geom_angle_publ_flag
C1 Sn C11 114.77(10) . . ?
C1 Sn I2 118.05(8) . . ?
C11 Sn I2 107.03(7) . . ?
C1 Sn I1 104.46(7) . . ?
C11 Sn I1 118.65(7) . . ?
I2 Sn I1 92.345(9) . . ?
C2 N1 C8 113.3(3) . . ?
C2 N1 C7 111.5(3) . . ?
C8 N1 C7 110.1(3) . . ?
C6 N2 C9 116.2(3) . . ?
C6 N2 C10 113.7(3) . . ?
C9 N2 C10 110.2(3) . . ?
C12 N3 C17 113.9(2) . . ?
C12 N3 C18 111.0(2) . . ?
C17 N3 C18 109.8(3) . . ?
C16 N4 C20 115.3(2) . . ?
C16 N4 C19 116.2(3) . . ?
C20 N4 C19 111.5(3) . . ?
C2 C1 C6 120.6(3) . . ?
C2 C1 Sn 108.86(19) . . ?
C6 C1 Sn 129.3(2) . . ?
C3 C2 C1 120.7(3) . . ?
C3 C2 N1 123.7(3) . . ?
C1 C2 N1 115.6(2) . . ?
C4 C3 C2 118.6(3) . . ?
C3 C4 C5 121.8(3) . . ?
C4 C5 C6 120.4(3) . . ?
C5 C6 C1 117.9(3) . . ?
C5 C6 N2 122.9(3) . . ?
C1 C6 N2 119.1(3) . . ?
C12 C11 C16 120.1(3) . . ?
C12 C11 Sn 107.32(18) . . ?
C16 C11 Sn 130.4(2) . . ?
C11 C12 C13 121.1(3) . . ?
C11 C12 N3 115.0(2) . . ?
C13 C12 N3 123.8(3) . . ?
C14 C13 C12 118.3(3) . . ?
C13 C14 C15 121.2(3) . . ?
C14 C15 C16 120.8(3) . . ?
C15 C16 C11 118.0(3) . . ?
C15 C16 N4 123.1(3) . . ?
C11 C16 N4 118.8(3) . . ?
C11B Sn1B C1B 117.82(10) . . ?
C11B Sn1B I2B 103.98(7) . . ?
C1B Sn1B I2B 118.39(8) . . ?
C11B Sn1B I1B 115.88(8) . . ?
C1B Sn1B I1B 105.10(7) . . ?
I2B Sn1B I1B 93.553(10) . . ?
C2B N1B C7B 111.5(3) . . ?
C2B N1B C8B 112.7(3) . . ?
C7B N1B C8B 110.5(3) . . ?
C6B N2B C10B 113.6(3) . . ?
C6B N2B C9B 116.1(3) . . ?
C10B N2B C9B 110.4(3) . . ?
C12B N3B C18B 111.5(2) . . ?
C12B N3B C17B 113.9(3) . . ?
C18B N3B C17B 110.0(3) . . ?
C16B N4B C20B 115.1(2) . . ?
C16B N4B C19B 116.7(3) . . ?
C20B N4B C19B 110.2(3) . . ?
C2B C1B C6B 120.5(3) . . ?
C2B C1B Sn1B 107.8(2) . . ?
C6B C1B Sn1B 130.9(2) . . ?
C1B C2B C3B 121.1(3) . . ?
C1B C2B N1B 115.8(3) . . ?
C3B C2B N1B 123.1(3) . . ?
C4B C3B C2B 118.2(3) . . ?
C3B C4B C5B 121.3(3) . . ?
C4B C5B C6B 121.2(3) . . ?
C5B C6B C1B 117.7(3) . . ?
C5B C6B N2B 122.8(3) . . ?
C1B C6B N2B 119.5(3) . . ?
C12B C11B C16B 120.7(2) . . ?
C12B C11B Sn1B 107.83(19) . . ?
C16B C11B Sn1B 130.2(2) . . ?
C11B C12B C13B 121.5(3) . . ?
C11B C12B N3B 115.4(2) . . ?
C13B C12B N3B 123.1(3) . . ?
C14B C13B C12B 117.7(3) . . ?
C15B C14B C13B 121.4(3) . . ?
C14B C15B C16B 121.1(3) . . ?
C15B C16B N4B 122.7(3) . . ?
C15B C16B C11B 117.4(3) . . ?
N4B C16B C11B 119.9(2) . . ?

loop_
_geom_bond_atom_site_label_1
_geom_bond_atom_site_label_2
_geom_bond_distance
_geom_bond_site_symmetry_2
_geom_bond_publ_flag
Sn C1 2.131(3) . ?
Sn C11 2.131(3) . ?
Sn I2 2.7294(3) . ?
Sn I1 2.7824(3) . ?
N1 C2 1.446(4) . ?
N1 C8 1.466(4) . ?
N1 C7 1.476(4) . ?
N2 C6 1.420(4) . ?
N2 C9 1.459(4) . ?
N2 C10 1.464(4) . ?
N3 C12 1.447(3) . ?
N3 C17 1.465(4) . ?
N3 C18 1.473(4) . ?
N4 C16 1.410(4) . ?
N4 C20 1.455(4) . ?
N4 C19 1.461(4) . ?
C1 C2 1.393(4) . ?
C1 C6 1.408(4) . ?
C2 C3 1.393(4) . ?
C3 C4 1.370(5) . ?
C4 C5 1.391(5) . ?
C5 C6 1.396(4) . ?
C11 C12 1.394(4) . ?
C11 C16 1.407(4) . ?
C12 C13 1.395(4) . ?
C13 C14 1.382(4) . ?
C14 C15 1.391(4) . ?
C15 C16 1.397(4) . ?
Sn1B C11B 2.135(3) . ?
Sn1B C1B 2.144(3) . ?
Sn1B I2B 2.7422(3) . ?
Sn1B I1B 2.7472(3) . ?
N1B C2B 1.449(4) . ?
N1B C7B 1.471(5) . ?
N1B C8B 1.475(5) . ?
N2B C6B 1.414(4) . ?
N2B C10B 1.455(4) . ?
N2B C9B 1.461(5) . ?
N3B C12B 1.453(4) . ?
N3B C18B 1.469(4) . ?
N3B C17B 1.470(4) . ?
N4B C16B 1.403(4) . ?
N4B C20B 1.463(4) . ?
N4B C19B 1.465(4) . ?
C1B C2B 1.387(4) . ?
C1B C6B 1.402(4) . ?
C2B C3B 1.395(5) . ?
C3B C4B 1.378(6) . ?
C4B C5B 1.380(6) . ?
C5B C6B 1.395(4) . ?
C11B C12B 1.381(4) . ?
C11B C16B 1.412(4) . ?
C12B C13B 1.398(4) . ?
C13B C14B 1.389(5) . ?
C14B C15B 1.385(5) . ?
C15B C16B 1.399(4) . ?
